data_7158118
loop_
_publ_author_name
'Li, Xue-Hong'
'Gong, Jun-Fang'
'Song, Mao-Ping'

_publ_section_title
;
 Diastereoselective synthesis of chiral 3-substituted isoindolinones
 <i>via</i> rhodium(III)-catalyzed oxidative C-H olefination/annulation.
;
_journal_issue 26
_journal_name_full 'Organic &amp; biomolecular chemistry'
_journal_page_first 5876
_journal_page_last 5887
_journal_paper_doi 10.1039/d1ob00656h
_journal_volume 19
_journal_year 2021
_chemical_absolute_configuration ad
_chemical_formula_moiety 'C15 H19 N O4 S'
_chemical_formula_sum 'C15 H19 N O4 S'
_chemical_formula_weight 309.37
_space_group_crystal_system orthorhombic
_space_group_IT_number 19
_space_group_name_Hall 'P 2ac 2ab'
_space_group_name_H-M_alt 'P 21 21 21'
_atom_sites_solution_hydrogens geom
_atom_sites_solution_primary direct
_audit_creation_date 2020-09-25
_audit_creation_method
;
Olex2 1.2
(compiled 2018.05.29 svn.r3508 for OlexSys, GUI svn.r5506)
;
_audit_update_record
;
2020-11-26 deposited with the CCDC.	2021-06-02 downloaded from the CCDC.
;
_cell_angle_alpha 90
_cell_angle_beta 90
_cell_angle_gamma 90
_cell_formula_units_Z 4
_cell_length_a 8.6665(5)
_cell_length_b 9.0914(5)
_cell_length_c 20.0289(10)
_cell_measurement_reflns_used 1974
_cell_measurement_temperature 293(2)
_cell_measurement_theta_max 70.7600
_cell_measurement_theta_min 4.4110
_cell_volume 1578.09(15)
_computing_cell_refinement 'CrysAlisPro 1.171.40.53 (Rigaku OD, 2019)'
_computing_data_collection 'CrysAlisPro 1.171.40.53 (Rigaku OD, 2019)'
_computing_data_reduction 'CrysAlisPro 1.171.40.53 (Rigaku OD, 2019)'
_computing_molecular_graphics 'Olex2 (Dolomanov et al., 2009)'
_computing_publication_material 'Olex2 (Dolomanov et al., 2009)'
_computing_structure_refinement 'ShelXL (Sheldrick, 2015)'
_computing_structure_solution 'ShelXS (Sheldrick, 2008)'
_diffrn_ambient_temperature 293(2)
_diffrn_detector 'CCD plate'
_diffrn_detector_area_resol_mean 16.2312
_diffrn_detector_type Eos
_diffrn_measured_fraction_theta_full 1.000
_diffrn_measured_fraction_theta_max 1.000
_diffrn_measurement_details
;
List of Runs (angles in degrees, time in seconds):

  # Type    Start    End  Width  t~exp~   \w     \q     \k     \f   Frames
#--------------------------------------------------------------------------
  1  \w    -80.00 -53.00   1.00    1.00    --  -33.50 -77.00-180.00   27
  2  \w      6.00  49.00   1.00    1.00    --   36.47 -57.00-180.00   43
  3  \w     70.00 106.00   1.00    1.00    --   36.47 178.00-180.00   36
  4  \w     11.00  36.00   1.00    1.00    --   36.47  77.00 150.00   25
  5  \w     60.00 107.00   1.00    1.00    --   36.47 178.00  30.00   47
  6  \w     65.00  90.00   1.00    1.00    --   36.47 178.00-150.00   25
  7  \w     46.00 102.00   1.00    1.00    --   36.47  77.00 150.00   56
  8  \w     52.00 105.00   1.00    4.00    --  108.00 -94.00 120.00   53
  9  \w    103.00 145.00   1.00    4.00    --  108.00  97.00 114.00   42
 10  \w     88.00 152.00   1.00    4.00    --  108.00  45.00  90.00   64
 11  \w     39.00  99.00   1.00    4.00    --  108.00-111.00   0.00   60
 12  \w     71.00 153.00   1.00    4.00    --  108.00  15.00-120.00   82
 13  \w    -61.00 -33.00   1.00    1.00    --  -33.50 178.00 -90.00   28
 14  \w    -30.00  12.00   1.00    1.00    --   36.47 -57.00  30.00   42
 15  \w     57.00  82.00   1.00    1.00    --   36.47 178.00   0.00   25
 16  \w     18.00  44.00   1.00    1.00    --   36.47 -57.00  30.00   26
 17  \w     99.00 125.00   1.00    2.50    --  108.00 -61.00 -30.00   26
 18  \w     71.00 107.00   1.00    2.50    --  108.00 -94.00 -90.00   36
 19  \w    113.00 139.00   1.00    2.50    --  108.00 111.00 -60.00   26
 20  \w     48.00  84.00   1.00    2.50    --  108.00 -61.00 -30.00   36
 21  \w     39.00  95.00   1.00    2.50    --  108.00   0.00   0.00   56
;
_diffrn_measurement_device 'four-circle diffractometer'
_diffrn_measurement_device_type 'Xcalibur, Eos, Gemini'
_diffrn_measurement_method '\w scans'
_diffrn_orient_matrix_type 'CrysAlisPro convention (1999,Acta A55,543-557)'
_diffrn_orient_matrix_UB_11 -0.1569899000
_diffrn_orient_matrix_UB_12 0.0794348000
_diffrn_orient_matrix_UB_13 0.0014336000
_diffrn_orient_matrix_UB_21 0.0757308000
_diffrn_orient_matrix_UB_22 0.1385241000
_diffrn_orient_matrix_UB_23 -0.0298430000
_diffrn_orient_matrix_UB_31 -0.0349874000
_diffrn_orient_matrix_UB_32 -0.0567028000
_diffrn_orient_matrix_UB_33 -0.0708692000
_diffrn_radiation_monochromator graphite
_diffrn_radiation_probe x-ray
_diffrn_radiation_type CuK\a
_diffrn_radiation_wavelength 1.54184
_diffrn_reflns_av_R_equivalents 0.0316
_diffrn_reflns_av_unetI/netI 0.0434
_diffrn_reflns_Laue_measured_fraction_full 1.000
_diffrn_reflns_Laue_measured_fraction_max 1.000
_diffrn_reflns_limit_h_max 10
_diffrn_reflns_limit_h_min -10
_diffrn_reflns_limit_k_max 10
_diffrn_reflns_limit_k_min -9
_diffrn_reflns_limit_l_max 20
_diffrn_reflns_limit_l_min -23
_diffrn_reflns_number 5764
_diffrn_reflns_point_group_measured_fraction_full 1.000
_diffrn_reflns_point_group_measured_fraction_max 1.000
_diffrn_reflns_theta_full 67.047
_diffrn_reflns_theta_max 67.047
_diffrn_reflns_theta_min 4.415
_diffrn_source 'fine-focus sealed X-ray tube'
_diffrn_source_type 'Enhance (Cu) X-ray Source'
_exptl_absorpt_coefficient_mu 1.957
_exptl_absorpt_correction_T_max 1.00000
_exptl_absorpt_correction_T_min 0.77696
_exptl_absorpt_correction_type multi-scan
_exptl_absorpt_process_details
;
CrysAlisPro 1.171.40.53 (Rigaku Oxford Diffraction, 2019)
Empirical absorption correction using spherical harmonics,
 implemented in SCALE3 ABSPACK scaling algorithm.
;
_exptl_crystal_colour colourless
_exptl_crystal_colour_primary colourless
_exptl_crystal_density_diffrn 1.302
_exptl_crystal_description block
_exptl_crystal_F_000 656
_exptl_crystal_size_max 0.16
_exptl_crystal_size_mid 0.14
_exptl_crystal_size_min 0.1
_refine_diff_density_max 0.178
_refine_diff_density_min -0.245
_refine_diff_density_rms 0.052
_refine_ls_abs_structure_details
;
 Flack x determined using 904 quotients [(I+)-(I-)]/[(I+)+(I-)]
 (Parsons, Flack and Wagner, Acta Cryst. B69 (2013) 249-259).
;
_refine_ls_abs_structure_Flack 0.00(2)
_refine_ls_extinction_method none
_refine_ls_goodness_of_fit_ref 1.062
_refine_ls_hydrogen_treatment constr
_refine_ls_matrix_type full
_refine_ls_number_parameters 207
_refine_ls_number_reflns 2812
_refine_ls_number_restraints 49
_refine_ls_restrained_S_all 1.326
_refine_ls_R_factor_all 0.0515
_refine_ls_R_factor_gt 0.0447
_refine_ls_shift/su_max 0.001
_refine_ls_shift/su_mean 0.000
_refine_ls_structure_factor_coef Fsqd
_refine_ls_weighting_details 'w=1/[\s^2^(Fo^2^)+(0.0568P)^2^+0.0408P] where P=(Fo^2^+2Fc^2^)/3'
_refine_ls_weighting_scheme calc
_refine_ls_wR_factor_gt 0.1087
_refine_ls_wR_factor_ref 0.1158
_reflns_Friedel_coverage 0.717
_reflns_Friedel_fraction_full 0.999
_reflns_Friedel_fraction_max 0.999
_reflns_number_gt 2475
_reflns_number_total 2812
_reflns_threshold_expression 'I > 2\s(I)'
_cod_data_source_file d1ob00656h2.cif
_cod_data_source_block 202009190
_cod_depositor_comments 'Adding full bibliography for 7158117--7158118.cif.'
_cod_database_code 7158118
_shelx_shelxl_version_number 2014/7
_chemical_oxdiff_formula C30H30O2N2S1
_chemical_oxdiff_usercomment r
_shelx_space_group_comment
;
The symmetry employed for this shelxl refinement is uniquely defined
by the following loop, which should always be used as a source of
symmetry information in preference to the above space-group names.
They are only intended as comments.
;
_shelx_estimated_absorpt_t_max 0.828
_shelx_estimated_absorpt_t_min 0.745
_reflns_odcompleteness_completeness 99.94
_reflns_odcompleteness_iscentric 1
_reflns_odcompleteness_theta 66.97
_olex2_refinement_description
;
1. Fixed Uiso
 At 1.2 times of:
  All C(H) groups, All C(H,H) groups
 At 1.5 times of:
  All C(H,H,H) groups
2. Restrained distances
 C13A-C14A
 2.2 with sigma of 0.02
 C15-C13 \\sim C15-C14 \\sim C13-C14 \\sim C14A-C13A \\sim C14A-C15A \\sim
C13A-C15A
 with sigma of 0.04
 C12-S1 \\sim C12-C15 \\sim C12-C13 \\sim C12-C14 \\sim C12-C14A \\sim C12-C13A
\\sim C12-C15A
 with sigma of 0.02
3. Uiso/Uaniso restraints and constraints
Uanis(C14A) \\sim Ueq, Uanis(C14) \\sim Ueq: with sigma of 0.01 and sigma for
terminal atoms of 0.02
Uanis(C14) = Uanis(C14A)
Uanis(C13) = Uanis(C13A)
Uanis(C15) = Uanis(C15A)
4. Others
 Sof(C13A)=Sof(H13D)=Sof(H13E)=Sof(H13F)=Sof(C14A)=Sof(H14D)=Sof(H14E)=
 Sof(H14F)=Sof(C15A)=Sof(H15D)=Sof(H15E)=Sof(H15F)=1-FVAR(1)
 Sof(C13)=Sof(H13A)=Sof(H13B)=Sof(H13C)=Sof(C14)=Sof(H14A)=Sof(H14B)=Sof(H14C)=
 Sof(C15)=Sof(H15A)=Sof(H15B)=Sof(H15C)=FVAR(1)
5.a Ternary CH refined with riding coordinates:
 C2(H2)
5.b Secondary CH2 refined with riding coordinates:
 C9(H9A,H9B)
5.c Aromatic/amide H refined with riding coordinates:
 C5(H5), C6(H6), C7(H7), C8(H8)
5.d Idealised Me refined as rotating group:
 C11(H11A,H11B,H11C), C13(H13A,H13B,H13C), C13A(H13D,H13E,H13F), C14(H14A,H14B,
 H14C), C14A(H14D,H14E,H14F), C15(H15A,H15B,H15C), C15A(H15D,H15E,H15F)
;
_olex2_submission_special_instructions 'No special instructions were received'
_oxdiff_exptl_absorpt_empirical_details
;
Empirical correction (ABSPACK) includes:
- Absorption correction using spherical harmonics
- Frame scaling
;
_oxdiff_exptl_absorpt_empirical_full_max 1.751
_oxdiff_exptl_absorpt_empirical_full_min 0.862

loop_
_space_group_symop_operation_xyz
'x, y, z'
'-x+1/2, -y, z+1/2'
'x+1/2, -y+1/2, -z'
'-x, y+1/2, -z+1/2'

loop_
_atom_site_label
_atom_site_type_symbol
_atom_site_fract_x
_atom_site_fract_y
_atom_site_fract_z
_atom_site_U_iso_or_equiv
_atom_site_adp_type
_atom_site_occupancy
_atom_site_site_symmetry_order
_atom_site_calc_flag
_atom_site_refinement_flags_posn
_atom_site_refinement_flags_adp
_atom_site_refinement_flags_occupancy
_atom_site_disorder_assembly
_atom_site_disorder_group
S1 S 0.36953(13) 0.85342(11) 0.32903(5) 0.0591(3) Uani 1 1 d D . . . .
O1 O 0.0518(4) 0.8054(4) 0.3828(2) 0.0882(11) Uani 1 1 d . . . . .
O2 O 0.4796(5) 0.8098(4) 0.27689(15) 0.0880(12) Uani 1 1 d . . . . .
O3 O 0.2881(4) 0.4527(4) 0.45937(15) 0.0707(9) Uani 1 1 d . . . . .
O4 O 0.5341(4) 0.3876(4) 0.46750(17) 0.0744(9) Uani 1 1 d . . . . .
N1 N 0.2808(4) 0.6921(3) 0.35234(15) 0.0494(7) Uani 1 1 d . . . . .
C1 C 0.1205(5) 0.6977(5) 0.3630(2) 0.0581(9) Uani 1 1 d . . . . .
C2 C 0.3293(4) 0.5487(4) 0.32389(18) 0.0485(8) Uani 1 1 d . . . . .
H2 H 0.3673 0.5650 0.2784 0.058 Uiso 1 1 calc R . . . .
C3 C 0.0601(4) 0.5521(5) 0.34397(18) 0.0555(9) Uani 1 1 d . . . . .
C4 C 0.1784(4) 0.4673(5) 0.32013(17) 0.0511(8) Uani 1 1 d . . . . .
C5 C 0.1517(6) 0.3246(5) 0.29875(19) 0.0656(11) Uani 1 1 d . . . . .
H5 H 0.2315 0.2658 0.2829 0.079 Uiso 1 1 calc R . . . .
C6 C 0.0002(7) 0.2725(6) 0.3020(2) 0.0809(15) Uani 1 1 d . . . . .
H6 H -0.0212 0.1772 0.2879 0.097 Uiso 1 1 calc R . . . .
C7 C -0.1179(6) 0.3593(7) 0.3255(3) 0.0816(14) Uani 1 1 d . . . . .
H7 H -0.2179 0.3221 0.3267 0.098 Uiso 1 1 calc R . . . .
C8 C -0.0901(5) 0.5009(6) 0.3473(2) 0.0741(13) Uani 1 1 d . . . . .
H8 H -0.1693 0.5597 0.3637 0.089 Uiso 1 1 calc R . . . .
C9 C 0.4536(4) 0.4712(4) 0.3637(2) 0.0502(8) Uani 1 1 d . . . . .
H9A H 0.4788 0.3797 0.3413 0.060 Uiso 1 1 calc R . . . .
H9B H 0.5456 0.5320 0.3634 0.060 Uiso 1 1 calc R . . . .
C10 C 0.4123(4) 0.4376(4) 0.43466(19) 0.0496(8) Uani 1 1 d . . . . .
C11 C 0.5069(8) 0.3444(7) 0.5361(3) 0.0900(17) Uani 1 1 d . . . . .
H11A H 0.4164 0.2838 0.5384 0.135 Uiso 1 1 calc GR . . . .
H11B H 0.4922 0.4306 0.5631 0.135 Uiso 1 1 calc GR . . . .
H11C H 0.5942 0.2901 0.5524 0.135 Uiso 1 1 calc GR . . . .
C12 C 0.4832(5) 0.9063(4) 0.40252(19) 0.0571(10) Uani 1 1 d D . . . .
C13 C 0.3836(14) 0.8980(15) 0.4659(4) 0.100(3) Uani 0.686(15) 1 d D . P A 1
H13A H 0.2879 0.9486 0.4584 0.150 Uiso 0.686(15) 1 calc GR . P A 1
H13B H 0.4376 0.9433 0.5023 0.150 Uiso 0.686(15) 1 calc GR . P A 1
H13C H 0.3631 0.7969 0.4764 0.150 Uiso 0.686(15) 1 calc GR . P A 1
C13A C 0.358(3) 0.979(3) 0.4469(11) 0.100(3) Uani 0.314(15) 1 d D . P A 2
H13D H 0.3101 1.0578 0.4229 0.150 Uiso 0.314(15) 1 calc GR . P A 2
H13E H 0.4050 1.0164 0.4868 0.150 Uiso 0.314(15) 1 calc GR . P A 2
H13F H 0.2816 0.9068 0.4585 0.150 Uiso 0.314(15) 1 calc GR . P A 2
C14 C 0.538(2) 1.0591(16) 0.3819(14) 0.118(4) Uani 0.686(15) 1 d D U P A 1
H14A H 0.6013 1.0514 0.3426 0.176 Uiso 0.686(15) 1 calc GR . P A 1
H14B H 0.5976 1.1017 0.4175 0.176 Uiso 0.686(15) 1 calc GR . P A 1
H14C H 0.4507 1.1204 0.3726 0.176 Uiso 0.686(15) 1 calc GR . P A 1
C14A C 0.577(5) 1.044(3) 0.384(3) 0.118(4) Uani 0.314(15) 1 d D U P A 2
H14D H 0.6683 1.0155 0.3602 0.176 Uiso 0.314(15) 1 calc GR . P A 2
H14E H 0.6062 1.0952 0.4242 0.176 Uiso 0.314(15) 1 calc GR . P A 2
H14F H 0.5157 1.1078 0.3567 0.176 Uiso 0.314(15) 1 calc GR . P A 2
C15 C 0.6269(12) 0.8063(11) 0.4098(6) 0.085(3) Uani 0.686(15) 1 d D . P A 1
H15A H 0.5951 0.7096 0.4232 0.128 Uiso 0.686(15) 1 calc GR . P A 1
H15B H 0.6949 0.8467 0.4429 0.128 Uiso 0.686(15) 1 calc GR . P A 1
H15C H 0.6797 0.8006 0.3677 0.128 Uiso 0.686(15) 1 calc GR . P A 1
C15A C 0.576(3) 0.791(2) 0.4381(13) 0.085(3) Uani 0.314(15) 1 d D . P A 2
H15D H 0.5073 0.7248 0.4607 0.128 Uiso 0.314(15) 1 calc GR . P A 2
H15E H 0.6425 0.8375 0.4700 0.128 Uiso 0.314(15) 1 calc GR . P A 2
H15F H 0.6366 0.7376 0.4063 0.128 Uiso 0.314(15) 1 calc GR . P A 2

loop_
_atom_site_aniso_label
_atom_site_aniso_U_11
_atom_site_aniso_U_22
_atom_site_aniso_U_33
_atom_site_aniso_U_23
_atom_site_aniso_U_13
_atom_site_aniso_U_12
S1 0.0755(6) 0.0504(5) 0.0515(5) 0.0116(4) -0.0089(5) -0.0076(5)
O1 0.0637(18) 0.078(2) 0.123(3) -0.023(2) 0.0035(19) 0.0170(18)
O2 0.122(3) 0.092(3) 0.0495(16) 0.0001(16) 0.0233(17) -0.048(2)
O3 0.0592(17) 0.100(3) 0.0535(16) 0.0138(16) 0.0057(14) 0.0068(17)
O4 0.0697(19) 0.081(2) 0.0725(19) 0.0033(16) -0.0111(15) 0.0222(17)
N1 0.0518(16) 0.0465(16) 0.0499(16) 0.0022(13) 0.0067(13) -0.0025(14)
C1 0.0503(19) 0.064(2) 0.060(2) -0.0028(19) 0.0020(18) 0.007(2)
C2 0.0543(19) 0.0523(19) 0.0388(16) -0.0027(15) 0.0111(14) -0.0040(15)
C3 0.0504(19) 0.069(2) 0.047(2) 0.0002(18) -0.0032(15) -0.0002(18)
C4 0.056(2) 0.065(2) 0.0324(16) -0.0009(15) -0.0019(15) -0.0083(17)
C5 0.074(3) 0.075(3) 0.0472(19) -0.0156(19) -0.0007(18) -0.012(2)
C6 0.097(4) 0.081(3) 0.065(3) -0.014(2) -0.014(3) -0.032(3)
C7 0.061(2) 0.107(4) 0.077(3) -0.009(3) -0.009(2) -0.025(3)
C8 0.051(2) 0.095(4) 0.076(3) -0.005(2) -0.005(2) -0.004(2)
C9 0.0464(17) 0.0455(19) 0.059(2) -0.0066(17) 0.0094(16) 0.0006(15)
C10 0.054(2) 0.0404(18) 0.054(2) -0.0063(16) -0.0026(16) -0.0010(16)
C11 0.107(4) 0.091(4) 0.072(3) 0.009(3) -0.027(3) 0.022(4)
C12 0.072(3) 0.051(2) 0.048(2) -0.0019(16) -0.0036(19) -0.0071(18)
C13 0.126(7) 0.120(10) 0.055(5) -0.015(4) 0.009(5) -0.027(7)
C13A 0.126(7) 0.120(10) 0.055(5) -0.015(4) 0.009(5) -0.027(7)
C14 0.174(11) 0.070(4) 0.108(5) 0.019(4) -0.055(9) -0.045(6)
C14A 0.174(11) 0.070(4) 0.108(5) 0.019(4) -0.055(9) -0.045(6)
C15 0.075(6) 0.073(4) 0.106(8) -0.017(5) -0.029(5) -0.003(5)
C15A 0.075(6) 0.073(4) 0.106(8) -0.017(5) -0.029(5) -0.003(5)

loop_
_atom_type_symbol
_atom_type_description
_atom_type_scat_dispersion_real
_atom_type_scat_dispersion_imag
_atom_type_scat_source
C C 0.0181 0.0091 'International Tables Vol C Tables 4.2.6.8 and 6.1.1.4'
H H 0.0000 0.0000 'International Tables Vol C Tables 4.2.6.8 and 6.1.1.4'
N N 0.0311 0.0180 'International Tables Vol C Tables 4.2.6.8 and 6.1.1.4'
O O 0.0492 0.0322 'International Tables Vol C Tables 4.2.6.8 and 6.1.1.4'
S S 0.3331 0.5567 'International Tables Vol C Tables 4.2.6.8 and 6.1.1.4'

loop_
_geom_angle_atom_site_label_1
_geom_angle_atom_site_label_2
_geom_angle_atom_site_label_3
_geom_angle
_geom_angle_site_symmetry_1
_geom_angle_site_symmetry_3
_geom_angle_publ_flag
O2 S1 N1 104.66(18) . . ?
O2 S1 C12 107.0(2) . . ?
N1 S1 C12 104.22(17) . . ?
C10 O4 C11 115.8(4) . . ?
C1 N1 S1 116.9(3) . . ?
C1 N1 C2 111.7(3) . . ?
C2 N1 S1 121.2(2) . . ?
O1 C1 N1 124.3(4) . . ?
O1 C1 C3 129.4(4) . . ?
N1 C1 C3 106.2(3) . . ?
N1 C2 H2 108.7 . . ?
N1 C2 C4 101.9(3) . . ?
N1 C2 C9 114.1(3) . . ?
C4 C2 H2 108.7 . . ?
C4 C2 C9 114.6(3) . . ?
C9 C2 H2 108.7 . . ?
C4 C3 C1 109.3(3) . . ?
C4 C3 C8 122.1(5) . . ?
C8 C3 C1 128.6(4) . . ?
C3 C4 C2 110.8(3) . . ?
C3 C4 C5 120.7(4) . . ?
C5 C4 C2 128.4(4) . . ?
C4 C5 H5 121.3 . . ?
C4 C5 C6 117.4(4) . . ?
C6 C5 H5 121.3 . . ?
C5 C6 H6 119.3 . . ?
C7 C6 C5 121.4(5) . . ?
C7 C6 H6 119.3 . . ?
C6 C7 H7 119.6 . . ?
C6 C7 C8 120.8(5) . . ?
C8 C7 H7 119.6 . . ?
C3 C8 H8 121.2 . . ?
C7 C8 C3 117.6(5) . . ?
C7 C8 H8 121.2 . . ?
C2 C9 H9A 108.5 . . ?
C2 C9 H9B 108.5 . . ?
H9A C9 H9B 107.5 . . ?
C10 C9 C2 115.1(3) . . ?
C10 C9 H9A 108.5 . . ?
C10 C9 H9B 108.5 . . ?
O3 C10 O4 123.5(4) . . ?
O3 C10 C9 125.9(4) . . ?
O4 C10 C9 110.6(3) . . ?
O4 C11 H11A 109.5 . . ?
O4 C11 H11B 109.5 . . ?
O4 C11 H11C 109.5 . . ?
H11A C11 H11B 109.5 . . ?
H11A C11 H11C 109.5 . . ?
H11B C11 H11C 109.5 . . ?
C13 C12 S1 110.4(5) . . ?
C13 C12 C15 110.2(6) . . ?
C13A C12 S1 101.3(10) . . ?
C14 C12 S1 100.9(11) . . ?
C14 C12 C13 116.4(11) . . ?
C14 C12 C15 108.0(9) . . ?
C14A C12 S1 108(3) . . ?
C14A C12 C13A 99.3(15) . . ?
C15 C12 S1 110.7(4) . . ?
C15A C12 S1 119.0(11) . . ?
C15A C12 C13A 113.5(12) . . ?
C15A C12 C14A 113(2) . . ?
C12 C13 H13A 109.5 . . ?
C12 C13 H13B 109.5 . . ?
C12 C13 H13C 109.5 . . ?
H13A C13 H13B 109.5 . . ?
H13A C13 H13C 109.5 . . ?
H13B C13 H13C 109.5 . . ?
C12 C13A H13D 109.5 . . ?
C12 C13A H13E 109.5 . . ?
C12 C13A H13F 109.5 . . ?
H13D C13A H13E 109.5 . . ?
H13D C13A H13F 109.5 . . ?
H13E C13A H13F 109.5 . . ?
C12 C14 H14A 109.5 . . ?
C12 C14 H14B 109.5 . . ?
C12 C14 H14C 109.5 . . ?
H14A C14 H14B 109.5 . . ?
H14A C14 H14C 109.5 . . ?
H14B C14 H14C 109.5 . . ?
C12 C14A H14D 109.5 . . ?
C12 C14A H14E 109.5 . . ?
C12 C14A H14F 109.5 . . ?
H14D C14A H14E 109.5 . . ?
H14D C14A H14F 109.5 . . ?
H14E C14A H14F 109.5 . . ?
C12 C15 H15A 109.5 . . ?
C12 C15 H15B 109.5 . . ?
C12 C15 H15C 109.5 . . ?
H15A C15 H15B 109.5 . . ?
H15A C15 H15C 109.5 . . ?
H15B C15 H15C 109.5 . . ?
C12 C15A H15D 109.5 . . ?
C12 C15A H15E 109.5 . . ?
C12 C15A H15F 109.5 . . ?
H15D C15A H15E 109.5 . . ?
H15D C15A H15F 109.5 . . ?
H15E C15A H15F 109.5 . . ?

loop_
_geom_bond_atom_site_label_1
_geom_bond_atom_site_label_2
_geom_bond_distance
_geom_bond_site_symmetry_2
_geom_bond_publ_flag
S1 O2 1.469(4) . ?
S1 N1 1.720(3) . ?
S1 C12 1.835(4) . ?
O1 C1 1.213(5) . ?
O3 C10 1.193(5) . ?
O4 C10 1.324(5) . ?
O4 C11 1.449(6) . ?
N1 C1 1.406(5) . ?
N1 C2 1.484(5) . ?
C1 C3 1.473(6) . ?
C2 H2 0.9800 . ?
C2 C4 1.505(5) . ?
C2 C9 1.514(6) . ?
C3 C4 1.369(6) . ?
C3 C8 1.384(6) . ?
C4 C5 1.385(6) . ?
C5 H5 0.9300 . ?
C5 C6 1.397(7) . ?
C6 H6 0.9300 . ?
C6 C7 1.376(8) . ?
C7 H7 0.9300 . ?
C7 C8 1.381(8) . ?
C8 H8 0.9300 . ?
C9 H9A 0.9700 . ?
C9 H9B 0.9700 . ?
C9 C10 1.498(5) . ?
C11 H11A 0.9600 . ?
C11 H11B 0.9600 . ?
C11 H11C 0.9600 . ?
C12 C13 1.536(9) . ?
C12 C13A 1.549(16) . ?
C12 C14 1.526(11) . ?
C12 C14A 1.539(18) . ?
C12 C15 1.549(9) . ?
C12 C15A 1.498(16) . ?
C13 H13A 0.9600 . ?
C13 H13B 0.9600 . ?
C13 H13C 0.9600 . ?
C13A H13D 0.9600 . ?
C13A H13E 0.9600 . ?
C13A H13F 0.9600 . ?
C14 H14A 0.9600 . ?
C14 H14B 0.9600 . ?
C14 H14C 0.9600 . ?
C14A H14D 0.9600 . ?
C14A H14E 0.9600 . ?
C14A H14F 0.9600 . ?
C15 H15A 0.9600 . ?
C15 H15B 0.9600 . ?
C15 H15C 0.9600 . ?
C15A H15D 0.9600 . ?
C15A H15E 0.9600 . ?
C15A H15F 0.9600 . ?

loop_
_geom_torsion_atom_site_label_1
_geom_torsion_atom_site_label_2
_geom_torsion_atom_site_label_3
_geom_torsion_atom_site_label_4
_geom_torsion
_geom_torsion_site_symmetry_1
_geom_torsion_site_symmetry_2
_geom_torsion_site_symmetry_3
_geom_torsion_site_symmetry_4
_geom_torsion_publ_flag
S1 N1 C1 O1 -30.6(6) . . . . ?
S1 N1 C1 C3 148.2(3) . . . . ?
S1 N1 C2 C4 -145.3(2) . . . . ?
S1 N1 C2 C9 90.7(3) . . . . ?
O1 C1 C3 C4 175.9(5) . . . . ?
O1 C1 C3 C8 -3.5(8) . . . . ?
O2 S1 N1 C1 -138.3(3) . . . . ?
O2 S1 N1 C2 4.0(3) . . . . ?
O2 S1 C12 C13 -159.0(6) . . . . ?
O2 S1 C12 C13A 168.8(11) . . . . ?
O2 S1 C12 C14 77.4(9) . . . . ?
O2 S1 C12 C14A 65.1(17) . . . . ?
O2 S1 C12 C15 -36.7(6) . . . . ?
O2 S1 C12 C15A -66.0(13) . . . . ?
N1 S1 C12 C13 -48.5(7) . . . . ?
N1 S1 C12 C13A -80.6(11) . . . . ?
N1 S1 C12 C14 -172.1(8) . . . . ?
N1 S1 C12 C14A 175.6(16) . . . . ?
N1 S1 C12 C15 73.8(6) . . . . ?
N1 S1 C12 C15A 44.5(13) . . . . ?
N1 C1 C3 C4 -2.8(4) . . . . ?
N1 C1 C3 C8 177.8(4) . . . . ?
N1 C2 C4 C3 -0.6(4) . . . . ?
N1 C2 C4 C5 -178.3(4) . . . . ?
N1 C2 C9 C10 58.9(4) . . . . ?
C1 N1 C2 C4 -1.2(4) . . . . ?
C1 N1 C2 C9 -125.2(3) . . . . ?
C1 C3 C4 C2 2.2(4) . . . . ?
C1 C3 C4 C5 -179.9(4) . . . . ?
C1 C3 C8 C7 179.2(4) . . . . ?
C2 N1 C1 O1 -176.3(4) . . . . ?
C2 N1 C1 C3 2.5(4) . . . . ?
C2 C4 C5 C6 178.1(4) . . . . ?
C2 C9 C10 O3 8.1(6) . . . . ?
C2 C9 C10 O4 -171.9(3) . . . . ?
C3 C4 C5 C6 0.6(6) . . . . ?
C4 C2 C9 C10 -58.0(4) . . . . ?
C4 C3 C8 C7 -0.1(7) . . . . ?
C4 C5 C6 C7 0.0(7) . . . . ?
C5 C6 C7 C8 -0.6(8) . . . . ?
C6 C7 C8 C3 0.7(8) . . . . ?
C8 C3 C4 C2 -178.4(4) . . . . ?
C8 C3 C4 C5 -0.5(6) . . . . ?
C9 C2 C4 C3 123.1(4) . . . . ?
C9 C2 C4 C5 -54.6(5) . . . . ?
C11 O4 C10 O3 2.8(7) . . . . ?
C11 O4 C10 C9 -177.1(4) . . . . ?
C12 S1 N1 C1 109.5(3) . . . . ?
C12 S1 N1 C2 -108.2(3) . . . . ?
